data_7047439
loop_
_publ_author_name
'Zhang, Da-Shuai'
'Zhang, Yong-Zheng'
'Gao, Jun'
'Liu, Hui-Ling'
'Hu, Hui'
'Geng, Long-Long'
'Zhang, Xiuling'
'Li, Yun-Wu'

_publ_section_title
;
 Structure modulation from unstable to stable MOFs by regulating secondary
 N-donor ligands.
;
_journal_issue 39
_journal_name_full 'Dalton transactions (Cambridge, England : 2003)'
_journal_page_first 14025
_journal_page_last 14032
_journal_paper_doi 10.1039/c8dt02858c
_journal_volume 47
_journal_year 2018
_chemical_formula_moiety 'C48 H37 N10 O8 Zn2'
_chemical_formula_sum 'C48 H37 N10 O8 Zn2'
_chemical_formula_weight 1012.61
_space_group_crystal_system triclinic
_space_group_IT_number 2
_space_group_name_Hall '-P 1'
_space_group_name_H-M_alt 'P -1'
_symmetry_space_group_name_Hall '-P 1'
_symmetry_space_group_name_H-M 'P -1'
_atom_sites_solution_hydrogens geom
_audit_creation_date 2018-03-31
_audit_creation_method
;
Olex2 1.2
(compiled 2017.08.10 svn.r3458 for OlexSys, GUI svn.r5381)
;
_audit_update_record
;
2018-04-20 deposited with the CCDC.
2018-09-05 downloaded from the CCDC.
;
_cell_angle_alpha 95.447(6)
_cell_angle_beta 102.611(5)
_cell_angle_gamma 95.538(6)
_cell_formula_units_Z 2
_cell_length_a 11.733(4)
_cell_length_b 19.916(6)
_cell_length_c 20.326(7)
_cell_measurement_reflns_used 4768
_cell_measurement_temperature 293(2)
_cell_measurement_theta_max 21.872
_cell_measurement_theta_min 2.405
_cell_volume 4580(3)
_computing_cell_refinement 'SAINT v8.34A (Bruker, 2013)'
_computing_data_reduction 'SAINT v8.34A (Bruker, 2013)'
_computing_molecular_graphics 'Olex2 (Dolomanov et al., 2009)'
_computing_publication_material 'Olex2 (Dolomanov et al., 2009)'
_computing_structure_refinement 'ShelXL (Sheldrick, 2015)'
_diffrn_ambient_temperature 293(2)
_diffrn_measured_fraction_theta_full 0.999
_diffrn_measured_fraction_theta_max 0.983
_diffrn_measurement_device_type 'CCD area detector'
_diffrn_measurement_method 'phi and omega scans'
_diffrn_radiation_monochromator graphite
_diffrn_radiation_type MoK\a
_diffrn_radiation_wavelength 0.71069
_diffrn_reflns_av_R_equivalents 0.0484
_diffrn_reflns_av_unetI/netI 0.1349
_diffrn_reflns_Laue_measured_fraction_full 0.999
_diffrn_reflns_Laue_measured_fraction_max 0.983
_diffrn_reflns_limit_h_max 15
_diffrn_reflns_limit_h_min -12
_diffrn_reflns_limit_k_max 26
_diffrn_reflns_limit_k_min -23
_diffrn_reflns_limit_l_max 27
_diffrn_reflns_limit_l_min -27
_diffrn_reflns_number 34061
_diffrn_reflns_point_group_measured_fraction_full 0.999
_diffrn_reflns_point_group_measured_fraction_max 0.983
_diffrn_reflns_theta_full 25.240
_diffrn_reflns_theta_max 28.334
_diffrn_reflns_theta_min 1.034
_exptl_absorpt_coefficient_mu 0.557
_exptl_absorpt_correction_type none
_exptl_crystal_colour white
_exptl_crystal_colour_primary white
_exptl_crystal_density_diffrn 0.734
_exptl_crystal_description block
_exptl_crystal_F_000 1038
_exptl_crystal_size_max 0.3
_exptl_crystal_size_mid 0.28
_exptl_crystal_size_min 0.16
_refine_diff_density_max 0.346
_refine_diff_density_min -0.493
_refine_diff_density_rms 0.044
_refine_ls_extinction_method none
_refine_ls_goodness_of_fit_ref 0.904
_refine_ls_hydrogen_treatment constr
_refine_ls_matrix_type full
_refine_ls_number_parameters 615
_refine_ls_number_reflns 22478
_refine_ls_number_restraints 0
_refine_ls_restrained_S_all 0.904
_refine_ls_R_factor_all 0.1284
_refine_ls_R_factor_gt 0.0511
_refine_ls_shift/su_max 0.001
_refine_ls_shift/su_mean 0.000
_refine_ls_structure_factor_coef Fsqd
_refine_ls_weighting_details 'w=1/[\s^2^(Fo^2^)+(0.0516P)^2^] where P=(Fo^2^+2Fc^2^)/3'
_refine_ls_weighting_scheme calc
_refine_ls_wR_factor_gt 0.1242
_refine_ls_wR_factor_ref 0.1478
_reflns_Friedel_coverage 0.000
_reflns_number_gt 8830
_reflns_number_total 22478
_reflns_threshold_expression 'I > 2\s(I)'
_cod_data_source_file c8dt02858c2.cif
_cod_data_source_block a_sq_CCDC2
_cod_depositor_comments 'Adding full bibliography for 7047436--7047439.cif.'
_cod_database_code 7047439
_shelx_shelxl_version_number 2014/7
_shelx_space_group_comment
;
The symmetry employed for this shelxl refinement is uniquely defined
by the following loop, which should always be used as a source of
symmetry information in preference to the above space-group names.
They are only intended as comments.
;
_shelx_estimated_absorpt_t_max 0.916
_shelx_estimated_absorpt_t_min 0.851
_olex2_refinement_description
;
1. Fixed Uiso
 At 1.2 times of:
  All C(H) groups, All N(H) groups
 At 1.5 times of:
  All C(H,H,H) groups
2.a Ternary CH refined with riding coordinates:
 C32(H32), C15(H15)
2.b Aromatic/amide H refined with riding coordinates:
 N23(H23), C7(H7), C39(H39), C10(H10), C31(H31), C28(H28), C27(H27), C17(H17),
 C30(H30), C0AA(H0AA), C21(H21), C18(H18), C8(H8), C34(H34), C22(H22), C11(H11),
  C37(H37), C36(H36), C13(H13), C35(H35), C14(H14), C40(H40), C41(H41),
 C46(H46), C45(H45), C3(H3), C4(H4), C6(H6), C2AA(H2AA)
2.c Idealised Me refined as rotating group:
 C43(H43A,H43B,H43C), C2(H2A,H2B,H2C)
;
_olex2_submission_special_instructions 'No special instructions were received'

loop_
_space_group_symop_operation_xyz
'x, y, z'
'-x, -y, -z'

loop_
_atom_site_label
_atom_site_type_symbol
_atom_site_fract_x
_atom_site_fract_y
_atom_site_fract_z
_atom_site_U_iso_or_equiv
_atom_site_adp_type
_atom_site_occupancy
_atom_site_site_symmetry_order
_atom_site_calc_flag
_atom_site_refinement_flags_posn
Zn1 Zn 0.50179(3) 0.34033(2) 0.95404(2) 0.05552(12) Uani 1 1 d .
Zn2 Zn 0.56873(3) 0.65936(2) 0.49247(2) 0.05608(12) Uani 1 1 d .
O4 O 0.4664(2) 0.45391(13) 0.91315(12) 0.0762(7) Uani 1 1 d .
C25 C 0.4237(3) 0.41553(19) 0.86023(19) 0.0610(9) Uani 1 1 d .
C32 C 0.2385(2) 0.52668(16) 0.60697(15) 0.0559(8) Uani 1 1 d .
H32 H 0.2309 0.4889 0.5711 0.067 Uiso 1 1 calc R
C33 C 0.1166(3) 0.55180(16) 0.59848(16) 0.0577(9) Uani 1 1 d .
C15 C 1.2266(2) 0.47458(15) 1.09979(16) 0.0548(8) Uani 1 1 d .
H15 H 1.2353 0.5127 1.0734 0.066 Uiso 1 1 calc R
N9 N 1.2899(2) 0.42110(12) 1.07375(13) 0.0553(7) Uani 1 1 d .
N6 N 0.3232(2) 0.58057(14) 0.59397(13) 0.0562(7) Uani 1 1 d .
O3 O 0.42167(19) 0.35019(12) 0.85654(11) 0.0714(6) Uani 1 1 d .
C29 C 0.2848(2) 0.49927(16) 0.67476(17) 0.0540(8) Uani 1 1 d .
O6 O 1.48768(18) 0.64861(12) 1.39355(11) 0.0677(6) Uani 1 1 d .
C16 C 1.2830(2) 0.50120(16) 1.17318(16) 0.0537(8) Uani 1 1 d .
C19 C 1.3928(2) 0.55470(17) 1.30741(15) 0.0528(8) Uani 1 1 d .
C12 C 1.0955(3) 0.44926(16) 1.08385(17) 0.0583(8) Uani 1 1 d .
N24 N 1.3948(2) 0.36476(13) 1.01688(13) 0.0567(7) Uani 1 1 d .
C48 C -0.1051(3) 0.59878(17) 0.57721(17) 0.0636(9) Uani 1 1 d .
N23 N 1.2804(3) 0.35653(15) 1.09155(15) 0.0851(10) Uani 1 1 d .
H23 H 1.2413 0.3406 1.1190 0.102 Uiso 1 1 calc R
C7 C 0.3380(3) 0.64448(16) 0.62551(16) 0.0581(9) Uani 1 1 d .
H7 H 0.3016 0.6615 0.6588 0.070 Uiso 1 1 calc R
O5 O 1.4804(2) 0.54430(12) 1.42416(11) 0.0789(7) Uani 1 1 d .
C39 C 0.3911(3) 0.57526(17) 0.54862(16) 0.0559(8) Uani 1 1 d .
H39 H 0.3948 0.5359 0.5211 0.067 Uiso 1 1 calc R
C26 C 0.3715(2) 0.44447(16) 0.79588(16) 0.0519(8) Uani 1 1 d .
C10 C 1.3585(2) 0.42522(16) 1.03017(15) 0.0540(8) Uani 1 1 d .
H10 H 1.3786 0.4643 1.0115 0.065 Uiso 1 1 calc R
C31 C 0.3692(3) 0.51374(16) 0.79660(17) 0.0631(9) Uani 1 1 d .
H31 H 0.3969 0.5423 0.8371 0.076 Uiso 1 1 calc R
C28 C 0.2867(3) 0.42946(17) 0.67401(17) 0.0626(9) Uani 1 1 d .
H28 H 0.2593 0.4010 0.6335 0.075 Uiso 1 1 calc R
C27 C 0.3296(3) 0.40217(17) 0.73409(17) 0.0652(9) Uani 1 1 d .
H27 H 0.3305 0.3555 0.7332 0.078 Uiso 1 1 calc R
C17 C 1.3177(3) 0.57073(17) 1.19008(17) 0.0612(9) Uani 1 1 d .
H17 H 1.3034 0.5996 1.1566 0.073 Uiso 1 1 calc R
O1 O 0.6721(2) 0.36567(14) 0.97050(15) 0.0947(9) Uani 1 1 d .
C20 C 1.4575(3) 0.5840(2) 1.37951(19) 0.0644(9) Uani 1 1 d .
C47 C 0.7742(3) 0.62544(17) 0.5651(2) 0.0696(10) Uani 1 1 d .
O7 O 0.7252(2) 0.62986(13) 0.50348(13) 0.0843(8) Uani 1 1 d .
O8 O 0.7346(2) 0.64312(15) 0.61468(15) 0.1005(9) Uani 1 1 d .
C30 C 0.3247(3) 0.54145(17) 0.73604(18) 0.0669(9) Uani 1 1 d .
H30 H 0.3221 0.5880 0.7370 0.080 Uiso 1 1 calc R
C0AA C 0.9178(3) 0.39761(17) 1.00254(19) 0.0750(10) Uani 1 1 d .
H0AA H 0.8814 0.3781 0.9586 0.090 Uiso 1 1 calc R
C1AA C 0.7215(3) 0.37859(18) 1.0324(2) 0.0748(11) Uani 1 1 d .
N3 N 0.5990(3) 0.76390(14) 0.51618(16) 0.0733(8) Uani 1 1 d .
C21 C 1.3558(3) 0.48625(17) 1.29079(19) 0.0675(10) Uani 1 1 d .
H21 H 1.3674 0.4577 1.3247 0.081 Uiso 1 1 calc R
C18 C 1.3731(3) 0.59732(17) 1.25594(18) 0.0661(9) Uani 1 1 d .
H18 H 1.3975 0.6437 1.2662 0.079 Uiso 1 1 calc R
N1 N 0.4681(3) 0.23588(14) 0.94240(17) 0.0801(9) Uani 1 1 d .
C8 C 1.3453(3) 0.32480(19) 1.05667(19) 0.0795(11) Uani 1 1 d .
H8 H 1.3565 0.2794 1.0589 0.095 Uiso 1 1 calc R
C34 C 0.0706(3) 0.57935(19) 0.53915(18) 0.0818(11) Uani 1 1 d .
H34 H 0.1149 0.5831 0.5066 0.098 Uiso 1 1 calc R
C22 C 1.3012(3) 0.45860(18) 1.22437(18) 0.0723(10) Uani 1 1 d .
H22 H 1.2771 0.4122 1.2143 0.087 Uiso 1 1 calc R
N38 N 0.4156(3) 0.67716(19) 0.59857(19) 0.1149(12) Uani 1 1 d .
O2 O 0.6718(2) 0.36802(15) 1.07974(16) 0.1099(10) Uani 1 1 d .
C11 C 1.0394(3) 0.41969(19) 1.01896(19) 0.0769(11) Uani 1 1 d .
H11 H 1.0826 0.4144 0.9859 0.092 Uiso 1 1 calc R
C9 C 0.8519(3) 0.40459(17) 1.0509(2) 0.0651(9) Uani 1 1 d .
C37 C 0.0497(3) 0.54893(19) 0.64609(18) 0.0834(12) Uani 1 1 d .
H37 H 0.0786 0.5309 0.6862 0.100 Uiso 1 1 calc R
C36 C -0.0601(3) 0.5723(2) 0.63581(19) 0.0896(13) Uani 1 1 d .
H36 H -0.1033 0.5699 0.6690 0.108 Uiso 1 1 calc R
C13 C 1.0263(3) 0.4574(2) 1.13151(19) 0.0857(11) Uani 1 1 d .
H13 H 1.0608 0.4782 1.1752 0.103 Uiso 1 1 calc R
C1 C 0.5126(4) 0.1882(2) 0.9786(2) 0.0839(11) Uani 1 1 d .
C35 C -0.0408(3) 0.60143(18) 0.52776(18) 0.0769(11) Uani 1 1 d .
H35 H -0.0716 0.6179 0.4871 0.092 Uiso 1 1 calc R
N2 N 0.4583(4) 0.12594(17) 0.9523(2) 0.1171(13) Uani 1 1 d .
C42 C 0.5326(4) 0.8117(2) 0.4947(2) 0.0818(11) Uani 1 1 d .
N4 N 0.5859(3) 0.87396(16) 0.5207(2) 0.1055(12) Uani 1 1 d .
C44 C 0.5417(4) 0.9381(2) 0.5102(3) 0.1110(16) Uani 1 1 d .
C14 C 0.9067(3) 0.4346(2) 1.1142(2) 0.0928(13) Uani 1 1 d .
H14 H 0.8628 0.4401 1.1469 0.111 Uiso 1 1 calc R
C5 C 0.4787(5) 0.0627(2) 0.9785(3) 0.1171(17) Uani 1 1 d .
C43 C 0.4159(4) 0.7981(2) 0.4497(3) 0.169(3) Uani 1 1 d .
H43A H 0.4222 0.8002 0.4036 0.253 Uiso 1 1 calc GR
H43B H 0.3678 0.8314 0.4618 0.253 Uiso 1 1 calc GR
H43C H 0.3808 0.7536 0.4540 0.253 Uiso 1 1 calc GR
C40 C 0.6943(5) 0.7978(2) 0.5578(3) 0.157(2) Uani 1 1 d .
H40 H 0.7570 0.7780 0.5814 0.189 Uiso 1 1 calc R
C2 C 0.6059(5) 0.2009(2) 1.0400(3) 0.202(3) Uani 1 1 d .
H2A H 0.6809 0.2026 1.0282 0.303 Uiso 1 1 calc GR
H2B H 0.5983 0.1650 1.0678 0.303 Uiso 1 1 calc GR
H2C H 0.6000 0.2434 1.0647 0.303 Uiso 1 1 calc GR
C41 C 0.6874(5) 0.8656(3) 0.5611(4) 0.195(3) Uani 1 1 d .
H41 H 0.7434 0.8997 0.5869 0.235 Uiso 1 1 calc R
C46 C 0.4212(8) 1.0236(3) 0.5310(4) 0.266(5) Uani 1 1 d .
H46 H 0.3643 1.0372 0.5531 0.319 Uiso 1 1 calc R
C45 C 0.4668(8) 0.9612(3) 0.5425(4) 0.267(5) Uani 1 1 d .
H45 H 0.4422 0.9360 0.5742 0.320 Uiso 1 1 calc R
N5 N 0.4519(2) 0.63543(14) 0.54948(13) 0.0569(7) Uani 1 1 d .
C3 C 0.3776(6) 0.2024(2) 0.8930(3) 0.190(3) Uani 1 1 d .
H3 H 0.3295 0.2227 0.8600 0.228 Uiso 1 1 calc R
C4 C 0.3676(7) 0.1346(3) 0.8991(4) 0.227(4) Uani 1 1 d .
H4 H 0.3112 0.1010 0.8727 0.272 Uiso 1 1 calc R
C6 C 0.4196(8) 0.0370(4) 1.0176(5) 0.256(5) Uani 1 1 d .
H6 H 0.3629 0.0606 1.0319 0.307 Uiso 1 1 calc R
C2AA C 0.5596(9) 0.0292(4) 0.9600(4) 0.276(6) Uani 1 1 d .
H2AA H 0.6044 0.0479 0.9322 0.332 Uiso 1 1 calc R

loop_
_atom_site_aniso_label
_atom_site_aniso_U_11
_atom_site_aniso_U_22
_atom_site_aniso_U_33
_atom_site_aniso_U_23
_atom_site_aniso_U_13
_atom_site_aniso_U_12
Zn1 0.0491(2) 0.0556(2) 0.0639(3) 0.01713(19) 0.01046(19) 0.01222(18)
Zn2 0.0485(2) 0.0586(2) 0.0659(3) 0.0169(2) 0.01382(19) 0.01934(18)
O4 0.0845(18) 0.0801(18) 0.0565(16) 0.0167(14) 0.0029(14) -0.0043(14)
C25 0.0410(19) 0.070(3) 0.077(3) 0.028(2) 0.0149(18) 0.0085(17)
C32 0.0505(19) 0.059(2) 0.060(2) 0.0167(17) 0.0073(16) 0.0178(16)
C33 0.0471(19) 0.067(2) 0.066(2) 0.0236(18) 0.0150(17) 0.0217(16)
C15 0.0471(19) 0.057(2) 0.063(2) 0.0153(17) 0.0117(16) 0.0135(15)
N9 0.0482(16) 0.0559(17) 0.0648(18) 0.0162(14) 0.0140(14) 0.0099(13)
N6 0.0428(15) 0.0673(19) 0.0648(18) 0.0239(15) 0.0140(13) 0.0186(14)
O3 0.0728(16) 0.0671(16) 0.0745(17) 0.0251(13) 0.0070(12) 0.0161(12)
C29 0.0426(18) 0.056(2) 0.069(2) 0.0194(18) 0.0128(16) 0.0184(15)
O6 0.0662(15) 0.0669(16) 0.0677(16) 0.0119(13) 0.0056(12) 0.0158(12)
C16 0.0423(18) 0.062(2) 0.058(2) 0.0136(18) 0.0100(16) 0.0088(16)
C19 0.0434(18) 0.066(2) 0.050(2) 0.0103(18) 0.0061(15) 0.0174(16)
C12 0.047(2) 0.061(2) 0.066(2) 0.0092(18) 0.0069(18) 0.0138(16)
N24 0.0479(15) 0.0595(17) 0.0675(18) 0.0168(15) 0.0180(14) 0.0100(13)
C48 0.046(2) 0.078(2) 0.072(2) 0.020(2) 0.0142(18) 0.0217(17)
N23 0.105(2) 0.072(2) 0.108(3) 0.0475(19) 0.065(2) 0.0278(18)
C7 0.075(2) 0.048(2) 0.064(2) -0.0021(17) 0.0499(19) -0.0003(17)
O5 0.0942(18) 0.0855(18) 0.0616(16) 0.0197(14) 0.0109(13) 0.0393(14)
C39 0.051(2) 0.063(2) 0.063(2) 0.0209(18) 0.0197(17) 0.0304(17)
C26 0.0422(18) 0.057(2) 0.058(2) 0.0158(18) 0.0094(16) 0.0108(15)
C10 0.0398(18) 0.061(2) 0.060(2) 0.0092(17) 0.0109(16) -0.0021(15)
C31 0.067(2) 0.058(2) 0.061(2) 0.0049(18) 0.0086(18) 0.0126(17)
C28 0.059(2) 0.063(2) 0.062(2) 0.0080(18) 0.0040(17) 0.0130(17)
C27 0.063(2) 0.057(2) 0.071(3) 0.017(2) -0.0006(18) 0.0118(17)
C17 0.052(2) 0.066(2) 0.066(2) 0.0214(19) 0.0060(18) 0.0119(17)
O1 0.0557(16) 0.122(2) 0.097(2) 0.0412(19) -0.0095(15) 0.0002(14)
C20 0.049(2) 0.074(3) 0.079(3) 0.011(2) 0.0226(19) 0.0281(19)
C47 0.053(2) 0.065(2) 0.091(3) 0.015(2) 0.012(2) 0.0161(18)
O7 0.0689(16) 0.110(2) 0.0736(18) 0.0088(15) 0.0018(14) 0.0445(15)
O8 0.0756(18) 0.139(3) 0.107(2) 0.0351(19) 0.0369(17) 0.0539(17)
C30 0.081(2) 0.052(2) 0.070(3) 0.010(2) 0.013(2) 0.0253(18)
C0AA 0.059(2) 0.085(3) 0.072(3) 0.013(2) -0.006(2) 0.009(2)
C1AA 0.060(3) 0.069(3) 0.096(3) 0.018(2) 0.014(3) 0.015(2)
N3 0.0614(19) 0.0549(18) 0.095(2) 0.0050(17) -0.0012(17) 0.0115(15)
C21 0.070(2) 0.063(2) 0.076(3) 0.029(2) 0.021(2) 0.0129(19)
C18 0.064(2) 0.057(2) 0.076(3) 0.013(2) 0.010(2) 0.0100(17)
N1 0.093(2) 0.0536(19) 0.090(2) 0.0202(18) 0.0048(19) 0.0148(17)
C8 0.090(3) 0.070(3) 0.097(3) 0.030(2) 0.042(2) 0.035(2)
C34 0.065(2) 0.115(3) 0.080(3) 0.036(2) 0.026(2) 0.039(2)
C22 0.078(3) 0.066(2) 0.069(3) 0.018(2) 0.010(2) -0.0022(19)
N38 0.124(3) 0.121(3) 0.104(3) 0.009(3) 0.030(3) 0.029(3)
O2 0.0630(18) 0.133(3) 0.130(3) -0.005(2) 0.0297(18) -0.0043(16)
C11 0.050(2) 0.108(3) 0.073(3) 0.015(2) 0.013(2) 0.009(2)
C9 0.045(2) 0.068(2) 0.081(3) 0.013(2) 0.009(2) 0.0080(17)
C37 0.059(2) 0.131(3) 0.080(3) 0.056(2) 0.026(2) 0.044(2)
C36 0.066(2) 0.145(4) 0.081(3) 0.054(3) 0.034(2) 0.048(2)
C13 0.056(2) 0.117(3) 0.079(3) -0.015(2) 0.017(2) 0.004(2)
C1 0.093(3) 0.063(3) 0.097(3) 0.020(2) 0.014(2) 0.018(2)
C35 0.065(2) 0.096(3) 0.077(3) 0.035(2) 0.008(2) 0.038(2)
N2 0.145(3) 0.050(2) 0.141(4) 0.018(2) -0.003(3) 0.011(2)
C42 0.079(3) 0.066(3) 0.102(3) 0.016(2) 0.016(2) 0.021(2)
N4 0.108(3) 0.047(2) 0.154(4) 0.010(2) 0.011(3) 0.022(2)
C44 0.129(4) 0.059(3) 0.159(5) 0.034(3) 0.045(3) 0.028(3)
C14 0.051(2) 0.126(4) 0.097(3) -0.017(3) 0.024(2) 0.000(2)
C5 0.158(5) 0.052(3) 0.153(5) 0.034(3) 0.042(4) 0.034(3)
C43 0.132(4) 0.080(3) 0.251(7) -0.003(4) -0.051(5) 0.044(3)
C40 0.143(5) 0.071(3) 0.207(6) 0.001(4) -0.066(4) 0.018(3)
C2 0.230(7) 0.082(4) 0.216(7) 0.050(4) -0.119(6) -0.007(4)
C41 0.165(5) 0.072(4) 0.278(8) -0.008(4) -0.093(6) 0.025(4)
C46 0.422(13) 0.133(5) 0.383(11) 0.143(7) 0.286(11) 0.176(7)
C45 0.407(12) 0.147(6) 0.390(12) 0.155(7) 0.285(11) 0.172(8)
N5 0.0537(16) 0.0620(18) 0.0633(19) 0.0143(15) 0.0222(14) 0.0214(14)
C3 0.241(7) 0.055(3) 0.203(7) 0.033(4) -0.093(6) -0.011(4)
C4 0.261(8) 0.073(4) 0.254(8) 0.024(5) -0.121(7) -0.022(4)
C6 0.358(11) 0.153(6) 0.380(12) 0.171(7) 0.238(10) 0.151(7)
C2AA 0.432(14) 0.169(7) 0.359(12) 0.191(8) 0.248(11) 0.165(8)

loop_
_atom_type_symbol
_atom_type_description
_atom_type_scat_dispersion_real
_atom_type_scat_dispersion_imag
_atom_type_scat_source
C C 0.0033 0.0016 'International Tables Vol C Tables 4.2.6.8 and 6.1.1.4'
H H 0.0000 0.0000 'International Tables Vol C Tables 4.2.6.8 and 6.1.1.4'
N N 0.0061 0.0033 'International Tables Vol C Tables 4.2.6.8 and 6.1.1.4'
O O 0.0106 0.0060 'International Tables Vol C Tables 4.2.6.8 and 6.1.1.4'
Zn Zn 0.2839 1.4301 'International Tables Vol C Tables 4.2.6.8 and 6.1.1.4'

loop_
_geom_angle_atom_site_label_1
_geom_angle_atom_site_label_2
_geom_angle_atom_site_label_3
_geom_angle
_geom_angle_site_symmetry_1
_geom_angle_site_symmetry_3
O3 Zn1 N1 94.87(11) . .
N24 Zn1 O3 109.75(10) 1_455 .
N24 Zn1 N1 100.21(11) 1_455 .
O1 Zn1 O3 110.73(10) . .
O1 Zn1 N24 127.18(12) . 1_455
O1 Zn1 N1 108.61(12) . .
O6 Zn2 N3 102.37(11) 1_454 .
O6 Zn2 N5 110.45(10) 1_454 .
O7 Zn2 O6 109.98(10) . 1_454
O7 Zn2 N3 104.89(11) . .
O7 Zn2 N5 125.31(10) . .
N5 Zn2 N3 100.72(11) . .
O4 C25 O3 123.0(3) . .
O4 C25 C26 120.0(3) . .
O3 C25 C26 117.0(3) . .
N6 C32 C33 109.4(2) . .
N6 C32 C29 111.6(2) . .
C29 C32 C33 115.3(2) . .
C34 C33 C32 118.5(3) . .
C37 C33 C32 123.9(3) . .
C37 C33 C34 117.6(3) . .
N9 C15 C16 111.5(2) . .
N9 C15 C12 109.2(3) . .
C16 C15 C12 116.2(2) . .
N23 N9 C15 122.1(2) . .
C10 N9 C15 128.1(3) . .
C10 N9 N23 109.7(2) . .
C7 N6 C32 122.5(2) . .
C39 N6 C32 126.7(3) . .
C39 N6 C7 110.7(3) . .
C25 O3 Zn1 100.3(2) . .
C28 C29 C32 117.9(3) . .
C28 C29 C30 119.4(3) . .
C30 C29 C32 122.7(3) . .
C20 O6 Zn2 103.3(2) . 1_656
C17 C16 C15 118.6(3) . .
C17 C16 C22 119.0(3) . .
C22 C16 C15 122.4(3) . .
C21 C19 C20 121.3(3) . .
C21 C19 C18 118.5(3) . .
C18 C19 C20 120.1(3) . .
C11 C12 C15 119.6(3) . .
C11 C12 C13 117.5(3) . .
C13 C12 C15 122.8(3) . .
C10 N24 Zn1 127.7(2) . 1_655
C10 N24 C8 103.3(2) . .
C8 N24 Zn1 129.0(2) . 1_655
C36 C48 C47 121.4(3) . 1_455
C36 C48 C35 119.3(3) . .
C35 C48 C47 119.3(3) . 1_455
C8 N23 N9 103.4(3) . .
N38 C7 N6 104.2(3) . .
N5 C39 N6 109.1(3) . .
C31 C26 C25 119.9(3) . .
C31 C26 C27 119.1(3) . .
C27 C26 C25 120.9(3) . .
N9 C10 N24 109.9(3) . .
C26 C31 C30 120.3(3) . .
C29 C28 C27 120.1(3) . .
C28 C27 C26 120.8(3) . .
C18 C17 C16 120.9(3) . .
C1AA O1 Zn1 113.3(2) . .
O6 C20 C19 119.5(3) . .
O5 C20 O6 121.3(3) . .
O5 C20 C19 119.2(3) . .
O7 C47 C48 116.0(3) . 1_655
O8 C47 C48 118.7(3) . 1_655
O8 C47 O7 125.2(3) . .
C47 O7 Zn2 113.1(2) . .
C29 C30 C31 120.4(3) . .
C9 C0AA C11 120.7(4) . .
O1 C1AA C9 117.8(4) . .
O2 C1AA O1 124.2(4) . .
O2 C1AA C9 117.9(4) . .
C42 N3 Zn2 130.1(3) . .
C40 N3 Zn2 125.2(3) . .
C40 N3 C42 104.7(3) . .
C19 C21 C22 121.7(3) . .
C17 C18 C19 120.4(3) . .
C1 N1 Zn1 133.2(3) . .
C1 N1 C3 105.4(3) . .
C3 N1 Zn1 121.2(3) . .
N23 C8 N24 113.6(3) . .
C33 C34 C35 121.2(3) . .
C21 C22 C16 119.5(3) . .
C7 N38 N5 112.6(3) . .
C12 C11 C0AA 120.7(3) . .
C0AA C9 C1AA 119.7(4) . .
C14 C9 C0AA 118.5(3) . .
C14 C9 C1AA 121.9(3) . .
C33 C37 C36 121.6(3) . .
C48 C36 C37 120.5(3) . .
C14 C13 C12 120.7(4) . .
N1 C1 N2 111.6(4) . .
N1 C1 C2 125.1(4) . .
N2 C1 C2 123.3(4) . .
C48 C35 C34 119.8(3) . .
C1 N2 C5 127.6(4) . .
C1 N2 C4 106.7(4) . .
C4 N2 C5 125.2(4) . .
N3 C42 N4 111.4(4) . .
N3 C42 C43 124.5(4) . .
N4 C42 C43 124.1(4) . .
C42 N4 C44 127.8(4) . .
C41 N4 C42 106.4(4) . .
C41 N4 C44 125.7(4) . .
C46 C44 N4 120.6(5) 2_676 .
C45 C44 N4 122.2(5) . .
C45 C44 C46 117.1(5) . 2_676
C9 C14 C13 121.9(3) . .
C6 C5 N2 122.7(6) . .
C6 C5 C2AA 118.8(5) . .
C2AA C5 N2 118.4(6) . .
N3 C40 C41 110.3(4) . .
N4 C41 C40 107.1(5) . .
C44 C46 C45 120.6(6) 2_676 .
C44 C45 C46 122.2(6) . .
C39 N5 Zn2 127.5(2) . .
C39 N5 N38 103.4(3) . .
N38 N5 Zn2 129.1(3) . .
N1 C3 C4 110.1(5) . .
C3 C4 N2 106.0(5) . .
C5 C6 C2AA 120.3(6) . 2_657
C5 C2AA C6 120.9(6) . 2_657

loop_
_geom_bond_atom_site_label_1
_geom_bond_atom_site_label_2
_geom_bond_distance
_geom_bond_site_symmetry_2
Zn1 O3 2.036(2) .
Zn1 N24 2.036(2) 1_455
Zn1 O1 1.959(2) .
Zn1 N1 2.061(3) .
Zn2 O6 2.009(2) 1_454
Zn2 O7 1.954(2) .
Zn2 N3 2.070(3) .
Zn2 N5 2.030(2) .
O4 C25 1.236(4) .
C25 O3 1.294(4) .
C25 C26 1.510(4) .
C32 C33 1.540(4) .
C32 N6 1.474(4) .
C32 C29 1.538(4) .
C33 C34 1.395(4) .
C33 C37 1.374(4) .
C15 N9 1.478(3) .
C15 C16 1.515(4) .
C15 C12 1.526(4) .
N9 N23 1.369(3) .
N9 C10 1.324(3) .
N6 C7 1.347(4) .
N6 C39 1.347(3) .
C29 C28 1.391(4) .
C29 C30 1.395(4) .
O6 Zn2 2.009(2) 1_656
O6 C20 1.289(4) .
C16 C17 1.393(4) .
C16 C22 1.398(4) .
C19 C20 1.527(5) .
C19 C21 1.377(4) .
C19 C18 1.403(4) .
C12 C11 1.385(4) .
C12 C13 1.400(4) .
N24 Zn1 2.036(2) 1_655
N24 C10 1.338(3) .
N24 C8 1.365(4) .
C48 C47 1.539(4) 1_455
C48 C36 1.369(4) .
C48 C35 1.384(4) .
N23 C8 1.313(4) .
C7 N38 1.312(4) .
O5 C20 1.262(4) .
C39 N5 1.331(4) .
C26 C31 1.381(4) .
C26 C27 1.407(4) .
C31 C30 1.413(4) .
C28 C27 1.397(4) .
C17 C18 1.384(4) .
O1 C1AA 1.255(4) .
C47 C48 1.539(4) 1_655
C47 O7 1.274(4) .
C47 O8 1.235(4) .
C0AA C11 1.409(4) .
C0AA C9 1.382(4) .
C1AA O2 1.253(4) .
C1AA C9 1.521(5) .
N3 C42 1.333(4) .
N3 C40 1.325(5) .
C21 C22 1.396(4) .
N1 C1 1.333(4) .
N1 C3 1.360(6) .
C34 C35 1.397(4) .
N38 N5 1.402(4) .
C9 C14 1.358(5) .
C37 C36 1.392(4) .
C13 C14 1.389(5) .
C1 N2 1.342(5) .
C1 C2 1.453(6) .
N2 C5 1.435(5) .
N2 C4 1.378(6) .
C42 N4 1.338(5) .
C42 C43 1.456(6) .
N4 C44 1.441(5) .
N4 C41 1.326(6) .
C44 C46 1.299(6) 2_676
C44 C45 1.299(7) .
C5 C6 1.273(7) .
C5 C2AA 1.310(7) .
C40 C41 1.356(6) .
C46 C44 1.299(6) 2_676
C46 C45 1.420(7) .
C3 C4 1.364(6) .
C6 C2AA 1.462(7) 2_657
C2AA C6 1.462(7) 2_657
